data_7030069
loop_
_publ_author_name
'Jiang, Jin'
'Yin, Handong'
'Wang, Fangli'
'Han, Zhong'
'Wang, Fei'
'Cheng, Shuang'
'Hong, Min'

_publ_section_title
;
 Novel tetranuclear triarylantimony(V) complexes with (+-)-mandelic acid
 ligands: synthesis, characterization, in vitro cytotoxicity and DNA
 binding properties.
;
_journal_issue 24
_journal_name_full 'Dalton transactions (Cambridge, England : 2003)'
_journal_page_first 8563
_journal_page_last 8566
_journal_paper_doi 10.1039/c3dt50221j
_journal_volume 42
_journal_year 2013
_chemical_formula_sum 'C18 H12 Cl2 F3 Sb'
_chemical_formula_weight 477.93
_chemical_name_systematic
;
?
;
_space_group_IT_number 14
_symmetry_cell_setting monoclinic
_symmetry_space_group_name_Hall '-P 2ybc'
_symmetry_space_group_name_H-M 'P 1 21/c 1'
_atom_sites_solution_hydrogens geom
_atom_sites_solution_primary direct
_atom_sites_solution_secondary difmap
_audit_creation_method SHELXL-97
_cell_angle_alpha 90.00
_cell_angle_beta 118.235(7)
_cell_angle_gamma 90.00
_cell_formula_units_Z 8
_cell_length_a 14.6332(8)
_cell_length_b 18.2552(7)
_cell_length_c 15.3949(9)
_cell_measurement_reflns_used 4013
_cell_measurement_temperature 293(2)
_cell_measurement_theta_max 28.4587
_cell_measurement_theta_min 2.6397
_cell_volume 3623.1(4)
_computing_cell_refinement 'Bruker FRAMBO'
_computing_data_collection 'Bruker FRAMBO'
_computing_data_reduction 'Bruker SAINT'
_computing_molecular_graphics 'Bruker SHELXTL'
_computing_publication_material 'Bruker SHELXTL'
_computing_structure_refinement 'SHELXL-97 (Sheldrick, 1997)'
_computing_structure_solution 'SHELXS-97 (Sheldrick, 1990)'
_diffrn_ambient_temperature 293(2)
_diffrn_measured_fraction_theta_full 0.999
_diffrn_measured_fraction_theta_max 0.999
_diffrn_measurement_device_type 'multiwire proportional'
_diffrn_measurement_method 'phi and omega scans'
_diffrn_radiation_monochromator graphite
_diffrn_radiation_source 'fine-focus sealed tube'
_diffrn_radiation_type MoK\a
_diffrn_radiation_wavelength 0.71073
_diffrn_reflns_av_R_equivalents 0.0655
_diffrn_reflns_av_sigmaI/netI 0.0653
_diffrn_reflns_limit_h_max 17
_diffrn_reflns_limit_h_min -13
_diffrn_reflns_limit_k_max 21
_diffrn_reflns_limit_k_min -19
_diffrn_reflns_limit_l_max 13
_diffrn_reflns_limit_l_min -18
_diffrn_reflns_number 23794
_diffrn_reflns_theta_full 25.02
_diffrn_reflns_theta_max 25.02
_diffrn_reflns_theta_min 2.65
_exptl_absorpt_coefficient_mu 1.843
_exptl_absorpt_correction_T_max 0.5568
_exptl_absorpt_correction_T_min 0.4910
_exptl_absorpt_correction_type multi-scan
_exptl_absorpt_process_details sadabs
_exptl_crystal_colour colourless
_exptl_crystal_density_diffrn 1.752
_exptl_crystal_density_method 'not measured'
_exptl_crystal_description block
_exptl_crystal_F_000 1856
_exptl_crystal_size_max 0.45
_exptl_crystal_size_mid 0.42
_exptl_crystal_size_min 0.36
_refine_diff_density_max 0.468
_refine_diff_density_min -0.415
_refine_diff_density_rms 0.086
_refine_ls_extinction_method none
_refine_ls_goodness_of_fit_ref 1.029
_refine_ls_hydrogen_treatment constr
_refine_ls_matrix_type full
_refine_ls_number_parameters 433
_refine_ls_number_reflns 6406
_refine_ls_number_restraints 0
_refine_ls_restrained_S_all 1.029
_refine_ls_R_factor_all 0.0848
_refine_ls_R_factor_gt 0.0424
_refine_ls_shift/su_max 0.001
_refine_ls_shift/su_mean 0.000
_refine_ls_structure_factor_coef Fsqd
_refine_ls_weighting_details 'calc w=1/[\s^2^(Fo^2^)+(0.0182P)^2^+0.0000P] where P=(Fo^2^+2Fc^2^)/3'
_refine_ls_weighting_scheme calc
_refine_ls_wR_factor_gt 0.0638
_refine_ls_wR_factor_ref 0.0755
_reflns_number_gt 4183
_reflns_number_total 6406
_reflns_threshold_expression >2sigma(I)
_cod_data_source_file c3dt50221j.cif
_cod_data_source_block liu20120323e
_cod_depositor_comments
;
The following automatic conversions were performed:

'_symmetry_cell_setting' value 'Monoclinic' changed to 'monoclinic'
according to
/usr/data/users/saulius/automatic-downloads/retrospective/RSC/lib/dictionaries/cif_core.dic
dictionary named 'cif_core.dic' version 2.4.2 from 2011-04-26.

Automatic conversion script
Id: cif_fix_values 2281 2013-09-26 08:29:07Z andrius 
;
_cod_original_cell_volume 3623.2(3)
_cod_original_sg_symbol_H-M 'P2(1)/c '
_cod_database_code 7030069

loop_
_symmetry_equiv_pos_as_xyz
'x, y, z'
'-x, y+1/2, -z+1/2'
'-x, -y, -z'
'x, -y-1/2, z-1/2'

loop_
_atom_site_label
_atom_site_type_symbol
_atom_site_fract_x
_atom_site_fract_y
_atom_site_fract_z
_atom_site_U_iso_or_equiv
_atom_site_adp_type
_atom_site_occupancy
_atom_site_symmetry_multiplicity
_atom_site_calc_flag
_atom_site_refinement_flags
Sb1 Sb 0.26071(2) 0.294778(17) 0.39246(3) 0.04336(11) Uani 1 1 d .
Sb2 Sb 0.79586(2) 0.305202(18) 0.96483(3) 0.04722(12) Uani 1 1 d .
F1 F -0.0416(3) 0.0315(2) 0.2899(3) 0.1167(15) Uani 1 1 d .
F2 F 0.3543(3) 0.43702(17) 0.0775(3) 0.0859(11) Uani 1 1 d .
F3 F 0.4825(3) 0.4413(2) 0.8025(3) 0.1123(15) Uani 1 1 d .
F4 F 0.6057(3) 0.42248(18) 0.5364(3) 0.1048(14) Uani 1 1 d .
F5 F 0.6965(3) 0.4345(2) 1.2822(3) 0.1123(14) Uani 1 1 d .
F6 F 1.0951(4) 0.0390(2) 1.1069(3) 0.1410(19) Uani 1 1 d .
Cl1 Cl 0.41190(10) 0.21318(7) 0.44823(11) 0.0612(4) Uani 1 1 d .
Cl2 Cl 0.11906(10) 0.38420(7) 0.34605(11) 0.0595(4) Uani 1 1 d .
Cl3 Cl 0.64311(10) 0.22552(7) 0.91007(11) 0.0646(4) Uani 1 1 d .
Cl4 Cl 0.93966(10) 0.39276(8) 1.01764(11) 0.0683(4) Uani 1 1 d .
C1 C 0.1572(4) 0.2048(3) 0.3568(4) 0.0446(13) Uani 1 1 d .
C2 C 0.0551(5) 0.2159(3) 0.3292(5) 0.0709(18) Uani 1 1 d .
H2 H 0.0306 0.2633 0.3263 0.085 Uiso 1 1 calc R
C3 C -0.0134(5) 0.1569(4) 0.3052(5) 0.083(2) Uani 1 1 d .
H3 H -0.0835 0.1646 0.2844 0.099 Uiso 1 1 calc R
C4 C 0.0242(6) 0.0889(4) 0.3127(5) 0.077(2) Uani 1 1 d .
C5 C 0.1250(6) 0.0752(3) 0.3401(5) 0.088(2) Uani 1 1 d .
H5 H 0.1485 0.0274 0.3435 0.105 Uiso 1 1 calc R
C6 C 0.1924(5) 0.1340(3) 0.3628(4) 0.0692(18) Uani 1 1 d .
H6 H 0.2621 0.1256 0.3824 0.083 Uiso 1 1 calc R
C7 C 0.2930(4) 0.3408(2) 0.2834(4) 0.0427(13) Uani 1 1 d .
C8 C 0.3943(4) 0.3520(2) 0.3030(4) 0.0498(14) Uani 1 1 d .
H8 H 0.4486 0.3373 0.3633 0.060 Uiso 1 1 calc R
C9 C 0.4152(4) 0.3847(3) 0.2336(4) 0.0568(15) Uani 1 1 d .
H9 H 0.4831 0.3934 0.2467 0.068 Uiso 1 1 calc R
C10 C 0.3335(5) 0.4039(3) 0.1449(5) 0.0582(15) Uani 1 1 d .
C11 C 0.2329(4) 0.3928(3) 0.1223(4) 0.0614(16) Uani 1 1 d .
H11 H 0.1792 0.4061 0.0610 0.074 Uiso 1 1 calc R
C12 C 0.2125(4) 0.3613(3) 0.1930(4) 0.0557(16) Uani 1 1 d .
H12 H 0.1442 0.3539 0.1796 0.067 Uiso 1 1 calc R
C13 C 0.3335(4) 0.3429(3) 0.5330(4) 0.0423(13) Uani 1 1 d .
C14 C 0.3675(4) 0.3028(3) 0.6172(4) 0.0610(16) Uani 1 1 d .
H14 H 0.3572 0.2524 0.6130 0.073 Uiso 1 1 calc R
C15 C 0.4171(5) 0.3358(4) 0.7089(4) 0.0715(18) Uani 1 1 d .
H15 H 0.4392 0.3083 0.7662 0.086 Uiso 1 1 calc R
C16 C 0.4325(5) 0.4088(4) 0.7133(5) 0.0707(18) Uani 1 1 d .
C17 C 0.4001(5) 0.4502(3) 0.6318(5) 0.085(2) Uani 1 1 d .
H17 H 0.4114 0.5005 0.6371 0.102 Uiso 1 1 calc R
C18 C 0.3498(4) 0.4174(3) 0.5398(4) 0.0667(17) Uani 1 1 d .
H18 H 0.3272 0.4456 0.4830 0.080 Uiso 1 1 calc R
C19 C 0.7323(3) 0.3451(3) 0.8197(4) 0.0445(13) Uani 1 1 d .
C20 C 0.7397(4) 0.4177(3) 0.8015(4) 0.0663(18) Uani 1 1 d .
H20 H 0.7738 0.4497 0.8542 0.080 Uiso 1 1 calc R
C21 C 0.6972(5) 0.4444(3) 0.7060(5) 0.077(2) Uani 1 1 d .
H21 H 0.7016 0.4939 0.6940 0.092 Uiso 1 1 calc R
C22 C 0.6489(5) 0.3964(4) 0.6303(5) 0.0669(17) Uani 1 1 d .
C23 C 0.6415(4) 0.3241(3) 0.6439(4) 0.0656(17) Uani 1 1 d .
H23 H 0.6091 0.2925 0.5905 0.079 Uiso 1 1 calc R
C24 C 0.6833(4) 0.2988(3) 0.7388(4) 0.0545(14) Uani 1 1 d .
H24 H 0.6787 0.2491 0.7495 0.065 Uiso 1 1 calc R
C25 C 0.7601(4) 0.3519(2) 1.0702(4) 0.0476(14) Uani 1 1 d .
C26 C 0.6607(4) 0.3742(3) 1.0451(5) 0.0654(17) Uani 1 1 d .
H26 H 0.6082 0.3701 0.9804 0.078 Uiso 1 1 calc R
C27 C 0.6392(5) 0.4029(3) 1.1172(6) 0.081(2) Uani 1 1 d .
H27 H 0.5726 0.4185 1.1013 0.097 Uiso 1 1 calc R
C28 C 0.7174(5) 0.4078(3) 1.2111(5) 0.0658(17) Uani 1 1 d .
C29 C 0.8171(5) 0.3862(3) 1.2387(5) 0.0666(17) Uani 1 1 d .
H29 H 0.8688 0.3898 1.3039 0.080 Uiso 1 1 calc R
C30 C 0.8381(4) 0.3589(3) 1.1666(4) 0.0565(15) Uani 1 1 d .
H30 H 0.9054 0.3450 1.1828 0.068 Uiso 1 1 calc R
C31 C 0.8982(4) 0.2141(3) 1.0112(4) 0.0526(15) Uani 1 1 d .
C32 C 0.8647(5) 0.1470(3) 1.0262(5) 0.076(2) Uani 1 1 d .
H32 H 0.7966 0.1417 1.0144 0.091 Uiso 1 1 calc R
C33 C 0.9310(7) 0.0874(4) 1.0585(6) 0.100(3) Uani 1 1 d .
H33 H 0.9085 0.0422 1.0689 0.120 Uiso 1 1 calc R
C34 C 1.0285(7) 0.0969(4) 1.0743(5) 0.094(3) Uani 1 1 d .
C35 C 1.0649(5) 0.1610(5) 1.0612(5) 0.096(2) Uani 1 1 d .
H35 H 1.1333 0.1655 1.0736 0.115 Uiso 1 1 calc R
C36 C 0.9978(5) 0.2207(3) 1.0288(5) 0.0744(19) Uani 1 1 d .
H36 H 1.0216 0.2656 1.0190 0.089 Uiso 1 1 calc R

loop_
_atom_site_aniso_label
_atom_site_aniso_U_11
_atom_site_aniso_U_22
_atom_site_aniso_U_33
_atom_site_aniso_U_23
_atom_site_aniso_U_13
_atom_site_aniso_U_12
Sb1 0.0403(2) 0.0436(2) 0.0405(2) 0.00273(16) 0.01443(18) 0.00384(15)
Sb2 0.0387(2) 0.0558(2) 0.0408(2) -0.00249(17) 0.01361(18) -0.00239(16)
F1 0.123(3) 0.085(3) 0.136(4) -0.035(2) 0.057(3) -0.057(2)
F2 0.108(3) 0.092(3) 0.069(3) 0.0079(19) 0.051(2) -0.019(2)
F3 0.139(4) 0.116(3) 0.053(3) -0.027(2) 0.022(3) -0.009(2)
F4 0.154(4) 0.089(3) 0.054(3) 0.0218(19) 0.035(3) 0.011(2)
F5 0.133(3) 0.131(3) 0.103(3) -0.036(3) 0.080(3) -0.007(3)
F6 0.170(4) 0.122(3) 0.111(4) 0.023(3) 0.050(3) 0.092(3)
Cl1 0.0516(8) 0.0623(9) 0.0643(10) 0.0105(7) 0.0229(8) 0.0179(6)
Cl2 0.0497(8) 0.0561(9) 0.0649(10) 0.0061(7) 0.0208(8) 0.0127(6)
Cl3 0.0531(9) 0.0815(10) 0.0546(10) -0.0063(7) 0.0216(8) -0.0223(7)
Cl4 0.0507(9) 0.0790(10) 0.0646(11) -0.0068(8) 0.0186(8) -0.0187(7)
C1 0.055(3) 0.041(3) 0.036(3) -0.001(2) 0.020(3) 0.001(2)
C2 0.068(4) 0.058(4) 0.090(5) -0.007(3) 0.040(4) -0.005(3)
C3 0.063(4) 0.080(5) 0.111(6) -0.022(4) 0.047(4) -0.027(4)
C4 0.103(6) 0.056(5) 0.070(5) -0.019(3) 0.039(5) -0.033(4)
C5 0.093(5) 0.049(4) 0.096(6) -0.017(3) 0.024(5) -0.007(4)
C6 0.065(4) 0.060(4) 0.064(4) -0.012(3) 0.016(3) -0.003(3)
C7 0.040(3) 0.042(3) 0.040(3) 0.003(2) 0.014(3) -0.002(2)
C8 0.050(4) 0.049(3) 0.043(4) -0.001(2) 0.016(3) 0.004(2)
C9 0.056(4) 0.059(4) 0.059(4) -0.007(3) 0.031(4) -0.014(3)
C10 0.078(5) 0.049(4) 0.053(4) -0.004(3) 0.035(4) -0.010(3)
C11 0.058(4) 0.068(4) 0.046(4) 0.004(3) 0.014(3) -0.004(3)
C12 0.038(3) 0.059(4) 0.060(4) 0.001(3) 0.015(3) -0.005(2)
C13 0.042(3) 0.043(3) 0.039(3) 0.004(2) 0.017(3) 0.002(2)
C14 0.073(4) 0.046(4) 0.051(4) 0.003(3) 0.019(3) -0.003(3)
C15 0.085(5) 0.084(5) 0.037(4) 0.010(3) 0.022(4) 0.007(4)
C16 0.077(5) 0.083(5) 0.043(4) -0.015(4) 0.021(4) -0.006(4)
C17 0.127(6) 0.058(4) 0.058(5) -0.016(3) 0.034(5) -0.014(4)
C18 0.089(5) 0.058(4) 0.050(4) 0.004(3) 0.030(4) -0.004(3)
C19 0.034(3) 0.055(4) 0.042(4) 0.003(3) 0.016(3) 0.011(2)
C20 0.075(4) 0.052(4) 0.056(4) -0.005(3) 0.018(4) 0.008(3)
C21 0.111(5) 0.047(4) 0.061(5) 0.010(3) 0.032(4) 0.008(3)
C22 0.080(4) 0.070(5) 0.049(4) 0.008(3) 0.029(4) 0.014(3)
C23 0.087(5) 0.062(4) 0.049(4) -0.012(3) 0.033(4) -0.007(3)
C24 0.068(4) 0.041(3) 0.054(4) 0.000(3) 0.028(3) -0.003(3)
C25 0.047(3) 0.047(3) 0.042(4) -0.004(2) 0.016(3) -0.001(2)
C26 0.053(4) 0.084(4) 0.056(4) -0.006(3) 0.022(3) 0.002(3)
C27 0.058(4) 0.101(5) 0.090(6) -0.017(4) 0.040(4) 0.004(3)
C28 0.083(5) 0.062(4) 0.067(5) -0.019(3) 0.048(4) -0.010(3)
C29 0.067(4) 0.072(4) 0.053(4) -0.010(3) 0.022(4) -0.006(3)
C30 0.056(4) 0.062(4) 0.045(4) -0.001(3) 0.019(3) 0.001(3)
C31 0.059(4) 0.053(4) 0.039(3) 0.000(2) 0.017(3) 0.009(3)
C32 0.076(4) 0.067(5) 0.082(5) 0.002(4) 0.034(4) 0.010(4)
C33 0.122(7) 0.062(5) 0.108(7) 0.010(4) 0.047(6) 0.019(5)
C34 0.123(7) 0.081(6) 0.067(5) 0.012(4) 0.036(5) 0.048(5)
C35 0.071(5) 0.128(7) 0.090(6) 0.015(5) 0.040(5) 0.041(5)
C36 0.064(4) 0.083(5) 0.076(5) 0.015(3) 0.033(4) 0.019(3)

loop_
_atom_type_symbol
_atom_type_description
_atom_type_scat_dispersion_real
_atom_type_scat_dispersion_imag
_atom_type_scat_source
C C 0.0033 0.0016 'International Tables Vol C Tables 4.2.6.8 and 6.1.1.4'
H H 0.0000 0.0000 'International Tables Vol C Tables 4.2.6.8 and 6.1.1.4'
Sb Sb -0.5866 1.5461 'International Tables Vol C Tables 4.2.6.8 and 6.1.1.4'
Cl Cl 0.1484 0.1585 'International Tables Vol C Tables 4.2.6.8 and 6.1.1.4'
F F 0.0171 0.0103 'International Tables Vol C Tables 4.2.6.8 and 6.1.1.4'

loop_
_geom_angle_atom_site_label_1
_geom_angle_atom_site_label_2
_geom_angle_atom_site_label_3
_geom_angle
C13 Sb1 C7 117.11(19)
C13 Sb1 C1 122.81(19)
C7 Sb1 C1 120.08(19)
C13 Sb1 Cl1 87.68(13)
C7 Sb1 Cl1 90.92(13)
C1 Sb1 Cl1 92.06(14)
C13 Sb1 Cl2 88.21(13)
C7 Sb1 Cl2 88.84(13)
C1 Sb1 Cl2 92.17(14)
Cl1 Sb1 Cl2 175.25(5)
C19 Sb2 C25 122.16(19)
C19 Sb2 C31 121.0(2)
C25 Sb2 C31 116.8(2)
C19 Sb2 Cl4 90.30(14)
C25 Sb2 Cl4 88.17(14)
C31 Sb2 Cl4 92.33(16)
C19 Sb2 Cl3 88.12(14)
C25 Sb2 Cl3 89.22(14)
C31 Sb2 Cl3 91.97(16)
Cl4 Sb2 Cl3 175.64(5)
C2 C1 C6 118.7(5)
C2 C1 Sb1 120.7(4)
C6 C1 Sb1 120.6(4)
C1 C2 C3 120.8(5)
C4 C3 C2 118.5(6)
C3 C4 C5 122.8(6)
C3 C4 F1 118.8(7)
C5 C4 F1 118.4(6)
C4 C5 C6 118.4(6)
C1 C6 C5 120.7(6)
C8 C7 C12 119.6(5)
C8 C7 Sb1 120.2(4)
C12 C7 Sb1 120.1(4)
C9 C8 C7 120.2(5)
C10 C9 C8 118.4(5)
F2 C10 C11 118.6(6)
F2 C10 C9 118.2(6)
C11 C10 C9 123.2(6)
C10 C11 C12 118.1(5)
C11 C12 C7 120.5(5)
C14 C13 C18 119.1(5)
C14 C13 Sb1 122.4(4)
C18 C13 Sb1 118.5(4)
C13 C14 C15 121.1(5)
C16 C15 C14 118.5(6)
C17 C16 C15 122.1(6)
C17 C16 F3 119.0(6)
C15 C16 F3 118.9(6)
C16 C17 C18 119.7(6)
C13 C18 C17 119.5(5)
C20 C19 C24 117.6(5)
C20 C19 Sb2 120.9(4)
C24 C19 Sb2 121.5(4)
C19 C20 C21 121.2(5)
C22 C21 C20 118.3(5)
C23 C22 C21 123.1(6)
C23 C22 F4 118.4(6)
C21 C22 F4 118.5(6)
C22 C23 C24 117.9(5)
C23 C24 C19 122.0(5)
C26 C25 C30 119.8(5)
C26 C25 Sb2 121.2(4)
C30 C25 Sb2 118.9(4)
C25 C26 C27 119.7(6)
C28 C27 C26 118.7(6)
C27 C28 F5 119.0(6)
C27 C28 C29 123.2(6)
F5 C28 C29 117.8(6)
C28 C29 C30 117.7(6)
C29 C30 C25 120.8(5)
C36 C31 C32 118.6(5)
C36 C31 Sb2 121.3(4)
C32 C31 Sb2 120.1(5)
C31 C32 C33 120.9(7)
C34 C33 C32 118.0(7)
C35 C34 C33 123.3(7)
C35 C34 F6 117.9(9)
C33 C34 F6 118.8(8)
C34 C35 C36 118.4(7)
C31 C36 C35 120.8(6)

loop_
_geom_bond_atom_site_label_1
_geom_bond_atom_site_label_2
_geom_bond_distance
Sb1 C13 2.099(5)
Sb1 C7 2.120(5)
Sb1 C1 2.123(5)
Sb1 Cl1 2.4604(13)
Sb1 Cl2 2.4638(12)
Sb2 C19 2.102(5)
Sb2 C25 2.105(5)
Sb2 C31 2.123(5)
Sb2 Cl4 2.4546(13)
Sb2 Cl3 2.4577(13)
F1 C4 1.353(6)
F2 C10 1.354(6)
F3 C16 1.350(6)
F4 C22 1.361(6)
F5 C28 1.357(7)
F6 C34 1.361(7)
C1 C2 1.361(7)
C1 C6 1.379(6)
C2 C3 1.397(7)
C3 C4 1.340(8)
C4 C5 1.352(8)
C5 C6 1.386(7)
C7 C8 1.381(6)
C7 C12 1.384(6)
C8 C9 1.380(7)
C9 C10 1.368(7)
C10 C11 1.358(7)
C11 C12 1.382(7)
C13 C14 1.361(7)
C13 C18 1.377(6)
C14 C15 1.383(7)
C15 C16 1.348(7)
C16 C17 1.344(8)
C17 C18 1.385(7)
C19 C20 1.370(7)
C19 C24 1.391(7)
C20 C21 1.387(7)
C21 C22 1.358(7)
C22 C23 1.348(7)
C23 C24 1.371(7)
C25 C26 1.378(7)
C25 C30 1.386(7)
C26 C27 1.391(8)
C27 C28 1.357(8)
C28 C29 1.372(8)
C29 C30 1.377(8)
C31 C36 1.355(7)
C31 C32 1.380(7)
C32 C33 1.383(8)
C33 C34 1.341(10)
C34 C35 1.339(9)
C35 C36 1.391(8)
